data_7048696
loop_
_publ_author_name
'Hill, Anthony F.'
'Schwich, Torsten'
'Xiong, Yaoyao'

_publ_section_title
;
 5-Mercaptotetrazolyl-derived metallaboratranes.
;
_journal_issue 7
_journal_name_full 'Dalton transactions (Cambridge, England : 2003)'
_journal_page_first 2367
_journal_page_last 2376
_journal_paper_doi 10.1039/c8dt05036h
_journal_volume 48
_journal_year 2019
_chemical_formula_moiety 'C48 H51 B1 N8 O1.50 P2 Ru1 S2'
_chemical_formula_sum 'C48 H51 B N8 O1.5 P2 Ru S2'
_chemical_formula_weight 1001.95
_space_group_IT_number 14
_space_group_name_Hall '-P 2yn'
_space_group_name_H-M_alt 'P 1 21/n 1'
_symmetry_cell_setting monoclinic
_symmetry_space_group_name_Hall '-P 2yn'
_symmetry_space_group_name_H-M 'P 1 21/n 1'
_atom_sites_solution_hydrogens difmap
_atom_sites_solution_primary direct
_audit_creation_date 12-07-04
_audit_creation_method CRYSTALS_ver_14.23
_audit_update_record
;
2018-10-09 deposited with the CCDC.
2019-01-21 downloaded from the CCDC.
;
_cell_angle_alpha 90
_cell_angle_beta 112.1094(6)
_cell_angle_gamma 90
_cell_formula_units_Z 4
_cell_length_a 20.6419(2)
_cell_length_b 10.34800(10)
_cell_length_c 24.6090(3)
_cell_measurement_reflns_used 75436
_cell_measurement_temperature 200
_cell_measurement_theta_max 27
_cell_measurement_theta_min 3
_cell_volume 4870.01(9)
_computing_cell_refinement 'DENZO/SCALEPACK (Otwinowski & Minor, 1997)'
_computing_data_collection 'COLLECT (Nonius, 2001).'
_computing_data_reduction 'DENZO/SCALEPACK (Otwinowski & Minor, 1997)'
_computing_molecular_graphics
;
ORTEP-3 for Windows, v. 2.02, 
Based on ORTEP-III (v1.03) by C.K. Johnson and M.N. Burnett.
;
_computing_publication_material 'CRYSTALS (Betteridge et al., 2003)'
_computing_structure_refinement 'CRYSTALS (Betteridge et al., 2003)'
_computing_structure_solution 'SIR92 (Altomare et al., 1994)'
_diffrn_ambient_temperature 200
_diffrn_measured_fraction_theta_full 0.999
_diffrn_measured_fraction_theta_max 0.999
_diffrn_measurement_device Area
_diffrn_measurement_device_type 'Nonius KappaCCD'
_diffrn_measurement_method '\f and \w scans with CCD'
_diffrn_radiation_monochromator graphite
_diffrn_radiation_type 'Mo K\a'
_diffrn_radiation_wavelength 0.71073
_diffrn_reflns_av_R_equivalents 0.081
_diffrn_reflns_limit_h_max 26
_diffrn_reflns_limit_h_min -26
_diffrn_reflns_limit_k_max 13
_diffrn_reflns_limit_k_min -13
_diffrn_reflns_limit_l_max 31
_diffrn_reflns_limit_l_min -31
_diffrn_reflns_number 111056
_diffrn_reflns_theta_full 27.466
_diffrn_reflns_theta_max 27.466
_diffrn_reflns_theta_min 2.554
_diffrn_standards_number 0
_exptl_absorpt_coefficient_mu 0.519
_exptl_absorpt_correction_T_max 0.985
_exptl_absorpt_correction_T_min 0.907
_exptl_absorpt_correction_type integration
_exptl_absorpt_process_details
;
via Gaussian method (Coppens, 1970) implemented in maXus (2000)
;
_exptl_crystal_colour yellow
_exptl_crystal_density_diffrn 1.366
_exptl_crystal_density_method 'not measured'
_exptl_crystal_description plate
_exptl_crystal_F_000 2072
_exptl_crystal_size_max 0.220
_exptl_crystal_size_mid 0.220
_exptl_crystal_size_min 0.030
_refine_diff_density_max 2.38
_refine_diff_density_min -1.49
_refine_ls_extinction_method None
_refine_ls_goodness_of_fit_ref 0.9671
_refine_ls_hydrogen_treatment mixed
_refine_ls_matrix_type full
_refine_ls_number_parameters 590
_refine_ls_number_reflns 11130
_refine_ls_number_restraints 15
_refine_ls_R_factor_all 0.0806
_refine_ls_R_factor_gt 0.0564
_refine_ls_shift/su_max 0.0072880
_refine_ls_shift/su_mean 0.0003019
_refine_ls_structure_factor_coef Fsqd
_refine_ls_weighting_details
;
 Method= Modified Sheldrick 
 w=1/[\s^2^(F^2^) + ( 0.10P)^2^ +13.28P] 
 ,where P=(max(Fo^2^,0) + 2Fc^2^)/3 
;
_refine_ls_weighting_scheme calc
_refine_ls_wR_factor_all 0.1704
_refine_ls_wR_factor_gt 0.1572
_refine_ls_wR_factor_ref 0.1704
_reflns_limit_h_max 24
_reflns_limit_h_min -26
_reflns_limit_k_max 13
_reflns_limit_k_min 0
_reflns_limit_l_max 31
_reflns_limit_l_min 0
_reflns_number_gt 8288
_reflns_number_total 11136
_reflns_threshold_expression I>2.0\s(I)
_oxford_diffrn_Wilson_B_factor 2.36
_oxford_diffrn_Wilson_scale 69.08
_oxford_refine_ls_r_factor_ref 0.0806
_oxford_refine_ls_scale 0.12445(6)
_oxford_reflns_number_all 11130
_oxford_reflns_threshold_expression_ref I>-10.0\s(I)
_oxford_structure_analysis_title 'sch_TH_013_TS043_3 At 9:37 on 17/ 6'
_cod_data_source_file c8dt05036h1.cif
_cod_data_source_block global
_cod_depositor_comments
;
The following automatic conversions were performed:

'_symmetry_cell_setting' value 'Monoclinic' changed to 'monoclinic'
according to
/home/data/users/saulius/crontab/automatic-downloads/rss-feeds/RSC/lib/dictionaries/cif_core.dic
dictionary named 'cif_core.dic' version 2.4.2 from 2011-04-26.

'_atom_sites_solution_primary' value 'Direct' changed to 'direct'
according to
/home/data/users/saulius/crontab/automatic-downloads/rss-feeds/RSC/lib/dictionaries/cif_core.dic
dictionary named 'cif_core.dic' version 2.4.2 from 2011-04-26.

Automatic conversion script
Id: cif_fix_values 4973 2017-02-22 13:04:09Z antanas 

 Adding full bibliography for 7048694--7048696.cif.
;
_cod_original_sg_symbol_H-M 'P 1 21/n 1 '
_cod_original_formula_sum 'C48 H51 B1 N8 O1.50 P2 Ru1 S2'
_cod_database_code 7048696

loop_
_symmetry_equiv_pos_as_xyz
x,y,z
-x,-y,-z
-x+1/2,y+1/2,-z+1/2
x+1/2,-y+1/2,z+1/2

loop_
_atom_site_label
_atom_site_type_symbol
_atom_site_fract_x
_atom_site_fract_y
_atom_site_fract_z
_atom_site_U_iso_or_equiv
_atom_site_occupancy
_atom_site_adp_type
_atom_site_refinement_flags_posn
_atom_site_refinement_flags_adp
Ru1 Ru 0.471146(16) 0.91350(3) 0.734468(14) 0.0261 1.0000 Uani . .
S1 S 0.52202(6) 1.13415(11) 0.74825(5) 0.0333 1.0000 Uani . .
S2 S 0.40565(6) 0.97829(13) 0.79479(5) 0.0391 1.0000 Uani . .
P1 P 0.55311(5) 0.86758(10) 0.69196(5) 0.0269 1.0000 Uani . .
P2 P 0.35843(5) 0.96646(11) 0.65162(5) 0.0299 1.0000 Uani . .
O1 O 0.4262(2) 0.6430(3) 0.74379(19) 0.0554 1.0000 Uani . .
O400 O 0.5772(3) 0.4876(6) 0.9917(4) 0.0529 0.5000 Uani D U
N12 N 0.63386(19) 1.1913(4) 0.85180(15) 0.0361 1.0000 Uani . .
N13 N 0.6767(2) 1.1236(4) 0.89972(16) 0.0425 1.0000 Uani . .
N14 N 0.65558(19) 1.0062(4) 0.89402(16) 0.0407 1.0000 Uani . .
N15 N 0.59891(17) 0.9941(4) 0.84227(14) 0.0313 1.0000 Uani . .
N22 N 0.4472(2) 0.8874(4) 0.91029(16) 0.0377 1.0000 Uani . .
N23 N 0.5027(2) 0.8180(4) 0.94698(17) 0.0450 1.0000 Uani . .
N24 N 0.5445(2) 0.7984(4) 0.92090(17) 0.0425 1.0000 Uani . .
N25 N 0.51745(18) 0.8525(4) 0.86623(15) 0.0336 1.0000 Uani . .
C1 C 0.4435(2) 0.7461(5) 0.7382(2) 0.0378 1.0000 Uani . .
C11 C 0.5855(2) 1.1089(4) 0.81569(18) 0.0310 1.0000 Uani . .
C16 C 0.6451(3) 1.3331(5) 0.8456(2) 0.0431 1.0000 Uani . .
C17 C 0.5770(3) 1.4036(6) 0.8341(3) 0.0625 1.0000 Uani . .
C18 C 0.6697(3) 1.3498(5) 0.7950(2) 0.0510 1.0000 Uani . .
C19 C 0.7015(4) 1.3806(6) 0.9022(3) 0.0681 1.0000 Uani . .
C21 C 0.4563(2) 0.9081(4) 0.85904(19) 0.0342 1.0000 Uani . .
C26 C 0.3862(3) 0.9185(7) 0.9269(2) 0.0583 1.0000 Uani . .
C27 C 0.3723(4) 1.0627(8) 0.9178(3) 0.0867 1.0000 Uani . .
C28 C 0.3257(4) 0.8352(11) 0.8865(3) 0.1103 1.0000 Uani . .
C29 C 0.4048(4) 0.8836(7) 0.9911(3) 0.0673 1.0000 Uani . .
C111 C 0.5481(2) 0.7094(4) 0.65526(19) 0.0329 1.0000 Uani . .
C112 C 0.5544(3) 0.6982(5) 0.6010(2) 0.0443 1.0000 Uani . .
C113 C 0.5483(3) 0.5781(5) 0.5740(3) 0.0580 1.0000 Uani . .
C114 C 0.5349(3) 0.4681(5) 0.6012(3) 0.0595 1.0000 Uani . .
C115 C 0.5300(3) 0.4781(5) 0.6542(3) 0.0511 1.0000 Uani . .
C116 C 0.5360(2) 0.5978(4) 0.6819(2) 0.0412 1.0000 Uani . .
C121 C 0.5575(2) 0.9786(4) 0.63474(17) 0.0285 1.0000 Uani . .
C122 C 0.6164(2) 0.9865(5) 0.61960(19) 0.0368 1.0000 Uani . .
C123 C 0.6149(3) 1.0637(5) 0.5727(2) 0.0404 1.0000 Uani . .
C124 C 0.5557(3) 1.1327(5) 0.5409(2) 0.0395 1.0000 Uani . .
C125 C 0.4975(3) 1.1280(5) 0.5558(2) 0.0387 1.0000 Uani . .
C126 C 0.4992(2) 1.0504(4) 0.60288(19) 0.0323 1.0000 Uani . .
C131 C 0.6455(2) 0.8680(4) 0.74261(18) 0.0311 1.0000 Uani . .
C132 C 0.6831(2) 0.9836(5) 0.7593(2) 0.0373 1.0000 Uani . .
C133 C 0.7501(2) 0.9851(6) 0.8016(2) 0.0461 1.0000 Uani . .
C134 C 0.7815(3) 0.8704(7) 0.8281(2) 0.0551 1.0000 Uani . .
C135 C 0.7455(3) 0.7562(6) 0.8116(2) 0.0494 1.0000 Uani . .
C136 C 0.6786(2) 0.7538(5) 0.7691(2) 0.0400 1.0000 Uani . .
C211 C 0.3258(2) 0.8658(5) 0.58496(19) 0.0359 1.0000 Uani . .
C212 C 0.3694(2) 0.7812(4) 0.5726(2) 0.0373 1.0000 Uani . .
C213 C 0.3454(3) 0.7020(5) 0.5232(2) 0.0483 1.0000 Uani . .
C214 C 0.2761(3) 0.7082(6) 0.4863(2) 0.0556 1.0000 Uani . .
C215 C 0.2308(3) 0.7909(7) 0.4981(2) 0.0595 1.0000 Uani . .
C216 C 0.2554(3) 0.8709(6) 0.5472(2) 0.0508 1.0000 Uani . .
C221 C 0.2835(2) 0.9459(5) 0.67462(19) 0.0352 1.0000 Uani . .
C222 C 0.2654(3) 0.8213(5) 0.6851(2) 0.0439 1.0000 Uani . .
C223 C 0.2102(3) 0.8016(6) 0.7024(2) 0.0554 1.0000 Uani . .
C224 C 0.1728(3) 0.9048(7) 0.7107(3) 0.0615 1.0000 Uani . .
C225 C 0.1913(3) 1.0279(7) 0.7022(3) 0.0619 1.0000 Uani . .
C226 C 0.2462(3) 1.0501(6) 0.6839(2) 0.0490 1.0000 Uani . .
C231 C 0.3469(2) 1.1340(4) 0.6236(2) 0.0343 1.0000 Uani . .
C232 C 0.3234(3) 1.1647(5) 0.5642(2) 0.0457 1.0000 Uani . .
C233 C 0.3201(3) 1.2936(6) 0.5468(3) 0.0571 1.0000 Uani . .
C234 C 0.3395(3) 1.3904(6) 0.5880(3) 0.0607 1.0000 Uani . .
C235 C 0.3628(3) 1.3617(5) 0.6463(3) 0.0514 1.0000 Uani . .
C236 C 0.3658(2) 1.2321(4) 0.6637(2) 0.0387 1.0000 Uani . .
C400 C 0.5073(5) 0.4649(13) 0.9871(6) 0.1245 0.5000 Uani D U
C401 C 0.4410(5) 0.4767(10) 0.9337(7) 0.0923 0.5000 Uani D U
B1 B 0.5541(2) 0.8679(5) 0.8210(2) 0.0295 1.0000 Uani . .
H11 H 0.591(2) 0.791(4) 0.8305(19) 0.030(11) 1.0000 Uiso . .
H171 H 0.5824 1.4945 0.8302 0.0728 1.0000 Uiso R .
H172 H 0.5410 1.3727 0.7994 0.0728 1.0000 Uiso R .
H173 H 0.5621 1.3907 0.8665 0.0728 1.0000 Uiso R .
H181 H 0.6776 1.4391 0.7892 0.0589 1.0000 Uiso R .
H182 H 0.6355 1.3173 0.7592 0.0589 1.0000 Uiso R .
H183 H 0.7125 1.3039 0.8026 0.0589 1.0000 Uiso R .
H191 H 0.7103 1.4705 0.9000 0.0811 1.0000 Uiso R .
H192 H 0.7445 1.3346 0.9099 0.0811 1.0000 Uiso R .
H193 H 0.6875 1.3668 0.9347 0.0811 1.0000 Uiso R .
H271 H 0.3340 1.0866 0.9283 0.0986 1.0000 Uiso R .
H272 H 0.3621 1.0862 0.8780 0.0986 1.0000 Uiso R .
H273 H 0.4127 1.1121 0.9421 0.0986 1.0000 Uiso R .
H281 H 0.2845 0.8475 0.8941 0.1225 1.0000 Uiso R .
H282 H 0.3387 0.7439 0.8937 0.1225 1.0000 Uiso R .
H283 H 0.3163 0.8512 0.8462 0.1225 1.0000 Uiso R .
H291 H 0.4458 0.9309 1.0159 0.0787 1.0000 Uiso R .
H292 H 0.3677 0.9033 1.0035 0.0787 1.0000 Uiso R .
H293 H 0.4156 0.7934 0.9974 0.0787 1.0000 Uiso R .
H1121 H 0.5625 0.7744 0.5816 0.0507 1.0000 Uiso R .
H1131 H 0.5540 0.5714 0.5368 0.0683 1.0000 Uiso R .
H1141 H 0.5301 0.3858 0.5816 0.0676 1.0000 Uiso R .
H1151 H 0.5217 0.4009 0.6731 0.0602 1.0000 Uiso R .
H1161 H 0.5322 0.6033 0.7198 0.0506 1.0000 Uiso R .
H1221 H 0.6579 0.9378 0.6415 0.0428 1.0000 Uiso R .
H1231 H 0.6555 1.0684 0.5626 0.0470 1.0000 Uiso R .
H1241 H 0.5548 1.1856 0.5086 0.0463 1.0000 Uiso R .
H1251 H 0.4564 1.1775 0.5340 0.0454 1.0000 Uiso R .
H1261 H 0.4590 1.0478 0.6136 0.0381 1.0000 Uiso R .
H1321 H 0.6614 1.0629 0.7408 0.0448 1.0000 Uiso R .
H1331 H 0.7754 1.0653 0.8129 0.0553 1.0000 Uiso R .
H1341 H 0.8275 0.8720 0.8579 0.0636 1.0000 Uiso R .
H1351 H 0.7677 0.6769 0.8299 0.0572 1.0000 Uiso R .
H1361 H 0.6537 0.6727 0.7576 0.0473 1.0000 Uiso R .
H2121 H 0.4174 0.7759 0.5990 0.0447 1.0000 Uiso R .
H2131 H 0.3773 0.6434 0.5152 0.0572 1.0000 Uiso R .
H2141 H 0.2592 0.6534 0.4522 0.0660 1.0000 Uiso R .
H2151 H 0.1826 0.7947 0.4721 0.0681 1.0000 Uiso R .
H2161 H 0.2239 0.9299 0.5555 0.0618 1.0000 Uiso R .
H2221 H 0.2916 0.7485 0.6795 0.0530 1.0000 Uiso R .
H2231 H 0.1980 0.7152 0.7094 0.0640 1.0000 Uiso R .
H2241 H 0.1337 0.8890 0.7222 0.0709 1.0000 Uiso R .
H2251 H 0.1657 1.1011 0.7088 0.0750 1.0000 Uiso R .
H2261 H 0.2589 1.1376 0.6776 0.0578 1.0000 Uiso R .
H2321 H 0.3098 1.0964 0.5351 0.0552 1.0000 Uiso R .
H2331 H 0.3039 1.3151 0.5055 0.0691 1.0000 Uiso R .
H2341 H 0.3371 1.4791 0.5756 0.0690 1.0000 Uiso R .
H2351 H 0.3769 1.4302 0.6756 0.0604 1.0000 Uiso R .
H2361 H 0.3820 1.2109 0.7052 0.0457 1.0000 Uiso R .
H4001 H 0.5054 0.3805 1.0052 0.1228 0.5000 Uiso R .
H4011 H 0.4472 0.4136 0.9083 0.0835 0.5000 Uiso R .
H4012 H 0.4387 0.5602 0.9169 0.0835 0.5000 Uiso R .
H4013 H 0.3990 0.4602 0.9398 0.0835 0.5000 Uiso R .

loop_
_atom_site_aniso_label
_atom_site_aniso_U_11
_atom_site_aniso_U_22
_atom_site_aniso_U_33
_atom_site_aniso_U_23
_atom_site_aniso_U_13
_atom_site_aniso_U_12
Ru1 0.02469(17) 0.02590(17) 0.02660(17) 0.00046(13) 0.00852(12) 0.00000(13)
S1 0.0317(5) 0.0292(5) 0.0315(5) 0.0010(4) 0.0034(4) -0.0016(4)
S2 0.0327(6) 0.0508(7) 0.0330(6) 0.0002(5) 0.0116(4) 0.0094(5)
P1 0.0255(5) 0.0257(5) 0.0283(5) 0.0008(4) 0.0089(4) 0.0001(4)
P2 0.0257(5) 0.0312(6) 0.0302(5) 0.0006(4) 0.0074(4) -0.0005(4)
O1 0.059(2) 0.0319(18) 0.091(3) 0.0012(19) 0.046(2) -0.0093(17)
O400 0.033(3) 0.024(3) 0.115(6) 0.008(3) 0.044(4) -0.005(3)
N12 0.0353(19) 0.042(2) 0.0272(18) -0.0040(16) 0.0077(15) -0.0080(17)
N13 0.038(2) 0.056(3) 0.0280(19) -0.0009(17) 0.0052(16) -0.0087(19)
N14 0.0307(19) 0.056(3) 0.0280(18) 0.0048(17) 0.0021(15) -0.0045(18)
N15 0.0263(17) 0.040(2) 0.0248(17) 0.0029(15) 0.0063(14) -0.0004(15)
N22 0.036(2) 0.049(2) 0.0328(19) -0.0035(17) 0.0181(16) -0.0066(17)
N23 0.047(2) 0.057(3) 0.033(2) 0.0085(19) 0.0173(18) -0.002(2)
N24 0.046(2) 0.049(2) 0.033(2) 0.0125(18) 0.0159(17) 0.0009(19)
N25 0.0303(18) 0.037(2) 0.0320(18) 0.0071(16) 0.0099(15) 0.0009(15)
C1 0.032(2) 0.042(3) 0.043(3) -0.002(2) 0.0181(19) 0.002(2)
C11 0.027(2) 0.035(2) 0.030(2) -0.0009(17) 0.0109(17) -0.0030(17)
C16 0.046(3) 0.036(3) 0.044(3) -0.009(2) 0.013(2) -0.011(2)
C17 0.068(4) 0.046(3) 0.075(4) -0.014(3) 0.028(3) -0.002(3)
C18 0.055(3) 0.046(3) 0.052(3) 0.004(2) 0.020(3) -0.011(2)
C19 0.075(4) 0.064(4) 0.052(3) -0.017(3) 0.009(3) -0.031(3)
C21 0.031(2) 0.041(2) 0.032(2) -0.0041(19) 0.0129(17) -0.0027(19)
C26 0.042(3) 0.092(5) 0.048(3) -0.015(3) 0.025(2) -0.005(3)
C27 0.098(5) 0.116(6) 0.057(4) 0.010(4) 0.040(4) 0.057(5)
C28 0.051(4) 0.205(11) 0.088(5) -0.058(6) 0.042(4) -0.055(5)
C29 0.073(4) 0.087(5) 0.061(4) -0.005(3) 0.046(3) -0.006(4)
C111 0.0243(19) 0.030(2) 0.040(2) -0.0036(18) 0.0069(17) 0.0024(17)
C112 0.050(3) 0.040(3) 0.037(2) -0.005(2) 0.010(2) 0.005(2)
C113 0.070(4) 0.047(3) 0.045(3) -0.016(3) 0.009(3) 0.008(3)
C114 0.047(3) 0.040(3) 0.073(4) -0.019(3) 0.000(3) 0.002(2)
C115 0.036(3) 0.027(2) 0.082(4) 0.001(2) 0.013(3) 0.000(2)
C116 0.034(2) 0.033(2) 0.058(3) 0.002(2) 0.019(2) 0.0012(19)
C121 0.033(2) 0.024(2) 0.029(2) -0.0036(16) 0.0120(16) -0.0029(16)
C122 0.032(2) 0.043(3) 0.035(2) 0.0024(19) 0.0130(18) 0.0011(19)
C123 0.041(2) 0.049(3) 0.037(2) -0.001(2) 0.020(2) -0.006(2)
C124 0.050(3) 0.036(2) 0.035(2) 0.0058(19) 0.017(2) -0.003(2)
C125 0.042(3) 0.035(2) 0.038(2) 0.0053(19) 0.014(2) 0.002(2)
C126 0.034(2) 0.031(2) 0.035(2) 0.0027(17) 0.0167(18) 0.0002(17)
C131 0.027(2) 0.037(2) 0.029(2) -0.0018(17) 0.0101(16) -0.0006(17)
C132 0.034(2) 0.041(3) 0.039(2) -0.004(2) 0.0153(19) -0.0022(19)
C133 0.032(2) 0.062(3) 0.045(3) -0.009(2) 0.015(2) -0.010(2)
C134 0.028(2) 0.096(5) 0.039(3) -0.006(3) 0.010(2) -0.001(3)
C135 0.040(3) 0.059(3) 0.046(3) 0.015(2) 0.012(2) 0.012(2)
C136 0.033(2) 0.044(3) 0.040(2) 0.007(2) 0.0106(19) 0.005(2)
C211 0.031(2) 0.043(2) 0.032(2) -0.0021(19) 0.0090(18) -0.0067(19)
C212 0.038(2) 0.035(2) 0.037(2) 0.0008(19) 0.0115(19) -0.0065(19)
C213 0.061(3) 0.043(3) 0.044(3) -0.009(2) 0.023(2) -0.016(2)
C214 0.070(4) 0.058(3) 0.036(3) -0.010(2) 0.016(3) -0.030(3)
C215 0.045(3) 0.078(4) 0.040(3) -0.001(3) -0.001(2) -0.019(3)
C216 0.036(3) 0.070(4) 0.039(3) -0.006(2) 0.005(2) -0.003(2)
C221 0.027(2) 0.043(3) 0.032(2) 0.0010(19) 0.0070(17) -0.0014(18)
C222 0.041(3) 0.043(3) 0.048(3) 0.000(2) 0.017(2) -0.007(2)
C223 0.052(3) 0.061(4) 0.053(3) 0.002(3) 0.020(3) -0.021(3)
C224 0.045(3) 0.083(5) 0.065(4) 0.002(3) 0.031(3) -0.011(3)
C225 0.050(3) 0.067(4) 0.083(4) 0.002(3) 0.041(3) 0.004(3)
C226 0.037(3) 0.050(3) 0.064(3) 0.005(3) 0.024(2) 0.004(2)
C231 0.0233(19) 0.035(2) 0.043(2) 0.0072(19) 0.0102(18) 0.0023(17)
C232 0.042(3) 0.051(3) 0.044(3) 0.011(2) 0.016(2) 0.009(2)
C233 0.054(3) 0.060(4) 0.057(3) 0.027(3) 0.022(3) 0.008(3)
C234 0.050(3) 0.043(3) 0.089(5) 0.023(3) 0.027(3) 0.003(2)
C235 0.038(3) 0.036(3) 0.076(4) 0.006(3) 0.016(3) 0.000(2)
C236 0.030(2) 0.036(2) 0.046(3) 0.003(2) 0.0091(19) 0.0031(18)
C400 0.083(6) 0.049(6) 0.173(9) 0.010(6) -0.030(7) 0.017(6)
C401 0.029(5) 0.027(5) 0.151(10) 0.011(6) -0.046(6) -0.014(4)
B1 0.025(2) 0.034(2) 0.029(2) 0.0056(19) 0.0096(18) 0.0004(19)

loop_
_atom_type_symbol
_atom_type_scat_dispersion_real
_atom_type_scat_dispersion_imag
_atom_type_scat_Cromer_Mann_a1
_atom_type_scat_Cromer_Mann_b1
_atom_type_scat_Cromer_Mann_a2
_atom_type_scat_Cromer_Mann_b2
_atom_type_scat_Cromer_Mann_a3
_atom_type_scat_Cromer_Mann_b3
_atom_type_scat_Cromer_Mann_a4
_atom_type_scat_Cromer_Mann_b4
_atom_type_scat_Cromer_Mann_c
_atom_type_scat_source
C 0.0033 0.0016 2.3100 20.8439 1.0200 10.2075 1.5886 0.5687 0.8650 51.6512 0.2156 'International Tables Vol C 4.2.6.8 and 6.1.1.4'
H 0.0000 0.0000 0.4930 10.5109 0.3229 26.1257 0.1402 3.1424 0.0408 57.7998 0.0030 'International Tables Vol C 4.2.6.8 and 6.1.1.4'
B 0.0013 0.0007 2.0545 23.2185 1.3326 1.0210 1.0979 60.3498 0.7068 0.1403 -0.1932 'International Tables Vol C 4.2.6.8 and 6.1.1.4'
N 0.0061 0.0033 12.2126 0.0057 3.1322 9.8933 2.0125 28.9975 1.1663 0.5826 -11.5290 'International Tables Vol C 4.2.6.8 and 6.1.1.4'
O 0.0106 0.0060 3.0485 13.2771 2.2868 5.7011 1.5463 0.3239 0.8670 32.9089 0.2508 'International Tables Vol C 4.2.6.8 and 6.1.1.4'
P 0.1023 0.0942 6.4345 1.9067 4.1791 27.1570 1.7800 0.5260 1.4908 68.1645 1.1149 'International Tables Vol C 4.2.6.8 and 6.1.1.4'
Ru -1.2594 0.8363 19.2674 0.8085 12.9182 8.4347 4.8634 24.7997 1.5676 94.2928 5.3787 'International Tables Vol C 4.2.6.8 and 6.1.1.4'
S 0.1246 0.1234 6.9053 1.4679 5.2034 22.2151 1.4379 0.2536 1.5863 56.1720 0.8669 'International Tables Vol C 4.2.6.8 and 6.1.1.4'

loop_
_exptl_crystal_face_index_h
_exptl_crystal_face_index_k
_exptl_crystal_face_index_l
_exptl_crystal_face_perp_dist
0 0 -1 0.010
0 0 1 0.020
5 -2 -1 0.110
-4 1 1 0.110
1 1 0 0.110
-1 -1 0 0.110
-9 -1 4 0.090
-1 1 1 0.110
2 0 -1 0.090
2 -3 -2 0.100

loop_
_geom_angle_atom_site_label_1
_geom_angle_site_symmetry_1
_geom_angle_atom_site_label_2
_geom_angle_atom_site_label_3
_geom_angle_site_symmetry_3
_geom_angle
_geom_angle_publ_flag
S1 . Ru1 S2 . 88.11(4) yes
S1 . Ru1 P1 . 84.74(4) yes
S2 . Ru1 P1 . 168.68(4) yes
S1 . Ru1 P2 . 97.20(4) yes
S2 . Ru1 P2 . 83.00(4) yes
P1 . Ru1 P2 . 106.58(4) yes
S1 . Ru1 C1 . 169.74(15) yes
S2 . Ru1 C1 . 88.59(14) yes
P1 . Ru1 C1 . 96.94(14) yes
P2 . Ru1 C1 . 92.04(15) yes
S1 . Ru1 B1 . 86.03(13) yes
S2 . Ru1 B1 . 83.07(13) yes
P1 . Ru1 B1 . 87.68(13) yes
P2 . Ru1 B1 . 165.58(12) yes
C1 . Ru1 B1 . 83.93(19) yes
Ru1 . S1 C11 . 97.05(15) yes
Ru1 . S2 C21 . 99.27(15) yes
Ru1 . P1 C111 . 118.54(14) yes
Ru1 . P1 C121 . 117.68(14) yes
C111 . P1 C121 . 100.84(19) yes
Ru1 . P1 C131 . 115.69(14) yes
C111 . P1 C131 . 100.70(19) yes
C121 . P1 C131 . 100.29(19) yes
Ru1 . P2 C211 . 121.04(15) yes
Ru1 . P2 C221 . 110.66(14) yes
C211 . P2 C221 . 98.1(2) yes
Ru1 . P2 C231 . 117.25(14) yes
C211 . P2 C231 . 104.2(2) yes
C221 . P2 C231 . 102.6(2) yes
N13 . N12 C11 . 108.6(4) yes
N13 . N12 C16 . 120.8(4) yes
C11 . N12 C16 . 130.6(4) yes
N12 . N13 N14 . 107.9(3) yes
N13 . N14 N15 . 108.9(4) yes
N14 . N15 C11 . 108.7(4) yes
N14 . N15 B1 . 125.0(3) yes
C11 . N15 B1 . 126.1(3) yes
N23 . N22 C21 . 108.8(4) yes
N23 . N22 C26 . 120.9(4) yes
C21 . N22 C26 . 130.0(4) yes
N22 . N23 N24 . 108.1(4) yes
N23 . N24 N25 . 109.1(4) yes
N24 . N25 C21 . 108.8(4) yes
N24 . N25 B1 . 127.6(4) yes
C21 . N25 B1 . 123.1(4) yes
O1 . C1 Ru1 . 175.8(4) yes
S1 . C11 N12 . 130.3(3) yes
S1 . C11 N15 . 123.8(3) yes
N12 . C11 N15 . 105.8(4) yes
N12 . C16 C17 . 108.8(4) yes
N12 . C16 C18 . 107.8(4) yes
C17 . C16 C18 . 111.3(5) yes
N12 . C16 C19 . 108.5(4) yes
C17 . C16 C19 . 110.7(5) yes
C18 . C16 C19 . 109.7(5) yes
C16 . C17 H171 . 111.0 no
C16 . C17 H172 . 111.2 no
H171 . C17 H172 . 108.9 no
C16 . C17 H173 . 109.9 no
H171 . C17 H173 . 107.7 no
H172 . C17 H173 . 108.1 no
C16 . C18 H181 . 111.0 no
C16 . C18 H182 . 110.9 no
H181 . C18 H182 . 108.0 no
C16 . C18 H183 . 110.6 no
H181 . C18 H183 . 108.1 no
H182 . C18 H183 . 108.2 no
C16 . C19 H191 . 111.1 no
C16 . C19 H192 . 110.6 no
H191 . C19 H192 . 108.4 no
C16 . C19 H193 . 110.4 no
H191 . C19 H193 . 108.4 no
H192 . C19 H193 . 107.9 no
N22 . C21 S2 . 132.9(4) yes
N22 . C21 N25 . 105.2(4) yes
S2 . C21 N25 . 121.8(3) yes
N22 . C26 C27 . 107.6(5) yes
N22 . C26 C28 . 105.4(5) yes
C27 . C26 C28 . 113.2(7) yes
N22 . C26 C29 . 108.8(5) yes
C27 . C26 C29 . 110.2(5) yes
C28 . C26 C29 . 111.4(6) yes
C26 . C27 H271 . 110.2 no
C26 . C27 H272 . 111.0 no
H271 . C27 H272 . 109.2 no
C26 . C27 H273 . 110.8 no
H271 . C27 H273 . 107.9 no
H272 . C27 H273 . 107.7 no
C26 . C28 H281 . 111.6 no
C26 . C28 H282 . 109.0 no
H281 . C28 H282 . 107.5 no
C26 . C28 H283 . 112.0 no
H281 . C28 H283 . 109.6 no
H282 . C28 H283 . 106.8 no
C26 . C29 H291 . 110.7 no
C26 . C29 H292 . 111.3 no
H291 . C29 H292 . 108.0 no
C26 . C29 H293 . 110.5 no
H291 . C29 H293 . 107.2 no
H292 . C29 H293 . 108.9 no
P1 . C111 C112 . 122.1(4) yes
P1 . C111 C116 . 119.3(4) yes
C112 . C111 C116 . 118.6(4) yes
C111 . C112 C113 . 120.5(5) yes
C111 . C112 H1121 . 120.1 no
C113 . C112 H1121 . 119.4 no
C112 . C113 C114 . 119.6(5) yes
C112 . C113 H1131 . 119.7 no
C114 . C113 H1131 . 120.7 no
C113 . C114 C115 . 120.1(5) yes
C113 . C114 H1141 . 118.7 no
C115 . C114 H1141 . 121.3 no
C114 . C115 C116 . 120.9(5) yes
C114 . C115 H1151 . 119.3 no
C116 . C115 H1151 . 119.8 no
C115 . C116 C111 . 120.3(5) yes
C115 . C116 H1161 . 119.9 no
C111 . C116 H1161 . 119.8 no
P1 . C121 C122 . 122.4(3) yes
P1 . C121 C126 . 119.0(3) yes
C122 . C121 C126 . 118.4(4) yes
C121 . C122 C123 . 120.2(4) yes
C121 . C122 H1221 . 119.8 no
C123 . C122 H1221 . 120.0 no
C122 . C123 C124 . 120.3(4) yes
C122 . C123 H1231 . 119.5 no
C124 . C123 H1231 . 120.2 no
C123 . C124 C125 . 120.5(4) yes
C123 . C124 H1241 . 120.1 no
C125 . C124 H1241 . 119.5 no
C124 . C125 C126 . 119.1(4) yes
C124 . C125 H1251 . 120.4 no
C126 . C125 H1251 . 120.5 no
C125 . C126 C121 . 121.6(4) yes
C125 . C126 H1261 . 119.2 no
C121 . C126 H1261 . 119.2 no
P1 . C131 C132 . 121.2(3) yes
P1 . C131 C136 . 120.8(3) yes
C132 . C131 C136 . 117.8(4) yes
C131 . C132 C133 . 121.2(5) yes
C131 . C132 H1321 . 118.7 no
C133 . C132 H1321 . 120.1 no
C132 . C133 C134 . 120.0(5) yes
C132 . C133 H1331 . 120.4 no
C134 . C133 H1331 . 119.6 no
C133 . C134 C135 . 119.4(5) yes
C133 . C134 H1341 . 119.8 no
C135 . C134 H1341 . 120.8 no
C134 . C135 C136 . 120.9(5) yes
C134 . C135 H1351 . 118.9 no
C136 . C135 H1351 . 120.2 no
C131 . C136 C135 . 120.7(5) yes
C131 . C136 H1361 . 119.1 no
C135 . C136 H1361 . 120.2 no
P2 . C211 C212 . 120.6(3) yes
P2 . C211 C216 . 120.6(4) yes
C212 . C211 C216 . 118.8(5) yes
C211 . C212 C213 . 121.5(5) yes
C211 . C212 H2121 . 118.9 no
C213 . C212 H2121 . 119.6 no
C212 . C213 C214 . 119.2(5) yes
C212 . C213 H2131 . 120.0 no
C214 . C213 H2131 . 120.8 no
C213 . C214 C215 . 120.6(5) yes
C213 . C214 H2141 . 119.5 no
C215 . C214 H2141 . 119.9 no
C214 . C215 C216 . 119.9(5) yes
C214 . C215 H2151 . 120.0 no
C216 . C215 H2151 . 120.2 no
C211 . C216 C215 . 120.1(5) yes
C211 . C216 H2161 . 119.8 no
C215 . C216 H2161 . 120.1 no
P2 . C221 C222 . 118.5(4) yes
P2 . C221 C226 . 122.6(4) yes
C222 . C221 C226 . 118.9(4) yes
C221 . C222 C223 . 120.4(5) yes
C221 . C222 H2221 . 119.5 no
C223 . C222 H2221 . 120.1 no
C222 . C223 C224 . 120.6(5) yes
C222 . C223 H2231 . 119.8 no
C224 . C223 H2231 . 119.6 no
C223 . C224 C225 . 119.7(5) yes
C223 . C224 H2241 . 119.4 no
C225 . C224 H2241 . 120.9 no
C224 . C225 C226 . 120.8(6) yes
C224 . C225 H2251 . 120.0 no
C226 . C225 H2251 . 119.2 no
C221 . C226 C225 . 119.7(5) yes
C221 . C226 H2261 . 119.8 no
C225 . C226 H2261 . 120.5 no
P2 . C231 C232 . 123.5(4) yes
P2 . C231 C236 . 117.7(3) yes
C232 . C231 C236 . 118.7(4) yes
C231 . C232 C233 . 119.9(5) yes
C231 . C232 H2321 . 119.9 no
C233 . C232 H2321 . 120.2 no
C232 . C233 C234 . 120.2(5) yes
C232 . C233 H2331 . 120.0 no
C234 . C233 H2331 . 119.8 no
C233 . C234 C235 . 120.5(5) yes
C233 . C234 H2341 . 119.7 no
C235 . C234 H2341 . 119.8 no
C234 . C235 C236 . 119.2(5) yes
C234 . C235 H2351 . 120.6 no
C236 . C235 H2351 . 120.2 no
C235 . C236 C231 . 121.5(5) yes
C235 . C236 H2361 . 119.6 no
C231 . C236 H2361 . 118.9 no
O400 . C400 C400 2_667 110.0(14) yes
O400 . C400 C401 . 128.2(12) yes
C400 2_667 C400 C401 . 95.5(13) yes
O400 . C400 H4001 . 108.8 no
C400 2_667 C400 H4001 . 105.0 no
C401 . C400 H4001 . 106.7 no
C400 . C401 H4011 . 102.5 no
C400 . C401 H4012 . 109.5 no
H4011 . C401 H4012 . 109.6 no
C400 . C401 H4013 . 115.8 no
H4011 . C401 H4013 . 109.8 no
H4012 . C401 H4013 . 109.4 no
N15 . B1 N25 . 103.2(3) yes
N15 . B1 Ru1 . 106.6(3) yes
N25 . B1 Ru1 . 107.3(3) yes
N15 . B1 H11 . 105(2) no
N25 . B1 H11 . 106(2) no
Ru1 . B1 H11 . 127(2) no

loop_
_geom_bond_atom_site_label_1
_geom_bond_atom_site_label_2
_geom_bond_site_symmetry_2
_geom_bond_distance
_geom_bond_publ_flag
Ru1 S1 . 2.4826(11) yes
Ru1 S2 . 2.4478(12) yes
Ru1 P1 . 2.3485(11) yes
Ru1 P2 . 2.5098(11) yes
Ru1 C1 . 1.837(5) yes
Ru1 B1 . 2.225(5) yes
S1 C11 . 1.704(4) yes
S2 C21 . 1.696(5) yes
P1 C111 . 1.854(4) yes
P1 C121 . 1.846(4) yes
P1 C131 . 1.844(4) yes
P2 C211 . 1.843(5) yes
P2 C221 . 1.848(5) yes
P2 C231 . 1.848(5) yes
O1 C1 . 1.150(6) yes
O400 C400 . 1.424(9) yes
N12 N13 . 1.371(5) yes
N12 C11 . 1.358(5) yes
N12 C16 . 1.502(6) yes
N13 N14 . 1.281(6) yes
N14 N15 . 1.373(5) yes
N15 C11 . 1.333(6) yes
N15 B1 . 1.572(6) yes
N22 N23 . 1.365(6) yes
N22 C21 . 1.360(6) yes
N22 C26 . 1.499(6) yes
N23 N24 . 1.271(6) yes
N24 N25 . 1.367(5) yes
N25 C21 . 1.338(6) yes
N25 B1 . 1.571(6) yes
C16 C17 . 1.514(8) yes
C16 C18 . 1.522(7) yes
C16 C19 . 1.522(7) yes
C17 H171 . 0.956 no
C17 H172 . 0.951 no
C17 H173 . 0.966 no
C18 H181 . 0.959 no
C18 H182 . 0.958 no
C18 H183 . 0.958 no
C19 H191 . 0.953 no
C19 H192 . 0.960 no
C19 H193 . 0.959 no
C26 C27 . 1.521(10) yes
C26 C28 . 1.534(9) yes
C26 C29 . 1.522(8) yes
C27 H271 . 0.950 no
C27 H272 . 0.953 no
C27 H273 . 0.969 no
C28 H281 . 0.945 no
C28 H282 . 0.979 no
C28 H283 . 0.953 no
C29 H291 . 0.969 no
C29 H292 . 0.948 no
C29 H293 . 0.959 no
C111 C112 . 1.394(7) yes
C111 C116 . 1.395(6) yes
C112 C113 . 1.393(7) yes
C112 H1121 . 0.969 no
C113 C114 . 1.401(9) yes
C113 H1131 . 0.966 no
C114 C115 . 1.351(9) yes
C114 H1141 . 0.966 no
C115 C116 . 1.396(7) yes
C115 H1151 . 0.970 no
C116 H1161 . 0.966 no
C121 C122 . 1.401(6) yes
C121 C126 . 1.380(6) yes
C122 C123 . 1.395(6) yes
C122 H1221 . 0.965 no
C123 C124 . 1.376(7) yes
C123 H1231 . 0.961 no
C124 C125 . 1.380(7) yes
C124 H1241 . 0.962 no
C125 C126 . 1.400(6) yes
C125 H1251 . 0.964 no
C126 H1261 . 0.961 no
C131 C132 . 1.401(6) yes
C131 C136 . 1.397(6) yes
C132 C133 . 1.383(6) yes
C132 H1321 . 0.965 no
C133 C134 . 1.392(8) yes
C133 H1331 . 0.964 no
C134 C135 . 1.374(8) yes
C134 H1341 . 0.958 no
C135 C136 . 1.384(7) yes
C135 H1351 . 0.965 no
C136 H1361 . 0.969 no
C211 C212 . 1.368(7) yes
C211 C216 . 1.400(6) yes
C212 C213 . 1.394(7) yes
C212 H2121 . 0.962 no
C213 C214 . 1.377(8) yes
C213 H2131 . 0.969 no
C214 C215 . 1.376(9) yes
C214 H2141 . 0.964 no
C215 C216 . 1.393(8) yes
C215 H2151 . 0.960 no
C216 H2161 . 0.969 no
C221 C222 . 1.392(7) yes
C221 C226 . 1.393(7) yes
C222 C223 . 1.374(7) yes
C222 H2221 . 0.967 no
C223 C224 . 1.377(9) yes
C223 H2231 . 0.962 no
C224 C225 . 1.369(9) yes
C224 H2241 . 0.966 no
C225 C226 . 1.388(7) yes
C225 H2251 . 0.971 no
C226 H2261 . 0.972 no
C231 C232 . 1.391(7) yes
C231 C236 . 1.367(7) yes
C232 C233 . 1.395(8) yes
C232 H2321 . 0.968 no
C233 C234 . 1.373(9) yes
C233 H2331 . 0.968 no
C234 C235 . 1.363(9) yes
C234 H2341 . 0.963 no
C235 C236 . 1.403(7) yes
C235 H2351 . 0.974 no
C236 H2361 . 0.972 no
C400 C400 2_667 1.08(3) yes
C400 C401 . 1.503(9) yes
C400 H4001 . 0.989 no
C401 H4011 . 0.947 no
C401 H4012 . 0.952 no
C401 H4013 . 0.949 no
B1 H11 . 1.07(4) no

loop_
_geom_hbond_atom_site_label_D
_geom_hbond_atom_site_label_H
_geom_hbond_atom_site_label_A
_geom_hbond_site_symmetry_A
_geom_hbond_angle_DHA
_geom_hbond_distance_DH
_geom_hbond_distance_HA
_geom_hbond_distance_DA
_geom_hbond_publ_flag
C112 H1121 C122 . 132.11(15) 0.969 2.479 3.211(8) yes
C116 H1161 O1 . 129.23(16) 0.966 2.506 3.205(8) yes
C116 H1161 C1 . 122.39(16) 0.966 2.523 3.148(8) yes
C126 H1261 C231 . 156.33(14) 0.961 2.576 3.478(8) yes
C136 H1361 C116 . 136.59(15) 0.969 2.563 3.334(8) yes
C226 H2261 C236 . 132.61(16) 0.972 2.552 3.289(8) yes
C400 H4001 N23 2_667 176.4(4) 0.989 2.405 3.392(8) yes
